data_1531433
loop_
_publ_author_name
'Flemstroem, A.'
'Hirsch, T.K.'
'Ojamaee, L.'
'Lidin, S.'
'Sehlstedt, L.'

_publ_section_title
;
 Effects from hydrogen bonds on water structure in (H3 O)2 (Mo6 Cl8 X6) *
 y(H2 O) : X = Cl(y=7), Br(y=6) or I(y=6)
;
_journal_name_full 'Solid State Sciences'
_journal_page_first 1017
_journal_page_last 1022
_journal_volume 4
_journal_year 2002
_chemical_formula_sum 'Br6 Cl8 H18 Mo6 O8'
_chemical_name_systematic '(H3 O)2 (Cl8 (Mo Br)6) (H2 O)6'
_space_group_IT_number 14
_symmetry_space_group_name_Hall '-P 2yab'
_symmetry_space_group_name_H-M 'P 1 21/a 1'
_cell_angle_alpha 90
_cell_angle_beta 101.04
_cell_angle_gamma 90
_cell_formula_units_Z 2
_cell_length_a 17.4295
_cell_length_b 9.3803
_cell_length_c 9.3769
_cell_volume 1504.695
_citation_journal_id_ASTM SSSCFJ
_cod_data_source_file Flemstroem_SSSCFJ_2002_877.cif
_cod_data_source_block H18Br6Cl8Mo6O8
_cod_original_sg_symbol_Hall '-P 2ybc (z,y,-x)'
_cod_original_formula_sum 'H18 Br6 Cl8 Mo6 O8'
_cod_database_code 1531433

loop_
_symmetry_equiv_pos_as_xyz
x,y,z
-x+1/2,y+1/2,-z
-x,-y,-z
x-1/2,-y-1/2,z

loop_
_atom_site_label
_atom_site_type_symbol
_atom_site_fract_x
_atom_site_fract_y
_atom_site_fract_z
_atom_site_occupancy
_atom_site_U_iso_or_equiv
O4 O-2 0.6445 0.5755 0.5671 1 0.0
H3 H+1 0.747 0.344 0.393 1 0.0
Mo1 Mo+2 0.00152 0.675724 0.91075 1 0.0
Br1 Br-1 0.00058 -0.07835 0.78502 1 0.0
Br3 Br-1 0.25985 0.48071 0.08262 1 0.0
Mo2 Mo+2 -0.00079 0.41059 0.82415 1 0.0
Cl2 Cl-1 0.10517 0.7464 0.1185 1 0.0
H5 H+1 0.759 0.773 0.443 1 0.0
H7 H+1 0.28 0.541 0.822 1 0.0
H9 H+1 0.103 0.931 0.484 1 0.0
Mo3 Mo+2 0.10809 0.49611 0.03759 1 0.0
O1 O-2 0.8012 0.7421 0.3229 1 0.0
Cl1 Cl-1 0.10294 0.5796 0.7856 1 0.0
H4 H+1 0.807 0.206 0.456 1 0.0
H2 H+1 0.209 0.181 0.747 1 0.0
Cl3 Cl-1 0.89756 0.5835 0.7127 1 0.0
H1 H+1 0.858 0.74 0.356 1 0.0
H8 H+1 0.117 0.917 0.648 1 0.0
Cl4 Cl-1 -0.09901 0.7537 0.0455 1 0.0
H6 H+1 0.358 0.572 0.765 1 0.0
O3 O-2 0.8008 -0.0662 0.7368 1 0.0
Br2 Br-1 0.00468 0.28777 0.58029 1 0.0
O2 O-2 0.7236 0.7918 0.5178 1 0.0
